data_2107120
loop_
_publ_author_name
'Pastuszak, R.'
'l'Haridon, P.'
'Marchand, R.'
'Laurent, Y.'

_publ_section_title
;
 Structure du nitrurotrioxoosmate(VIII) de cesium, Cs Os O3 N; Comparaison
 avec Ba S O4
;
_journal_name_full 'Acta Crystallographica B (24,1968-38,1982)'
_journal_page_first 1427
_journal_page_last 1430
_journal_volume 38
_journal_year 1982
_chemical_formula_sum 'Cs N O3 Os'
_chemical_name_systematic 'Cs (Os O3 N)'
_space_group_IT_number 62
_symmetry_space_group_name_Hall '-P 2ac 2n'
_symmetry_space_group_name_H-M 'P n m a'
_cell_angle_alpha 90
_cell_angle_beta 90
_cell_angle_gamma 90
_cell_formula_units_Z 4
_cell_length_a 8.409
_cell_length_b 7.242
_cell_length_c 8.089
_cell_volume 492.604
_citation_journal_id_ASTM ACBCAR
_cod_data_source_file Pastuszak_ACBCAR_1982_1708.cif
_cod_data_source_block Cs1N1O3Os1
_cod_original_cell_volume 492.6038
_cod_original_formula_sum 'Cs1 N1 O3 Os1'
_cod_database_code 2107120

loop_
_symmetry_equiv_pos_as_xyz
x,y,z
-x+1/2,-y,z+1/2
x+1/2,-y+1/2,-z+1/2
-x,y+1/2,-z
-x,-y,-z
x-1/2,y,-z-1/2
-x-1/2,y-1/2,z-1/2
x,-y-1/2,z

loop_
_atom_site_label
_atom_site_type_symbol
_atom_site_fract_x
_atom_site_fract_y
_atom_site_fract_z
_atom_site_occupancy
_atom_site_U_iso_or_equiv
Cs1 Cs+1 0.1309 0.25 0.3486 1 0.0
N1 N-3 0.287 0.25 0.956 1 0.0
O2 O-2 -0.042 0.25 0.977 1 0.0
O1 O-2 0.122 0.054 0.72 1 0.0
Os1 Os+8 0.12004 0.25 0.84355 1 0.0
